data_7058172
loop_
_publ_author_name
'Li, Xiao-Yan'
'Kang, Quan-Peng'
'Liu, Chang'
'Zhang, Yang'
'Dong, Wen-Kui'

_publ_section_title
;
 Structurally characterized homo-trinuclear ZnII and hetero-pentanuclear
 [ZnII4LnIII] complexes constructed from an octadentate bis(Salamo)-based
 ligand: Hirshfeld surfaces, fluorescence and catalytic properties
;
_journal_issue 11
_journal_name_full 'New Journal of Chemistry'
_journal_page_first 4605
_journal_paper_doi 10.1039/C9NJ00014C
_journal_volume 43
_journal_year 2019
_chemical_formula_moiety 'C72 H64 N10 O24 Sm Zn4, C2 H2 Cl6, H2 N O4'
_chemical_formula_sum 'C74 H68 Cl6 N11 O28 Sm Zn4'
_chemical_formula_weight 2183.92
_space_group_crystal_system monoclinic
_space_group_IT_number 15
_space_group_name_Hall '-C 2yc'
_space_group_name_H-M_alt 'C 1 2/c 1'
_symmetry_space_group_name_Hall '-C 2yc'
_symmetry_space_group_name_H-M 'C 1 2/c 1'
_atom_sites_solution_hydrogens mixed
_audit_creation_date 2019-02-07
_audit_creation_method
;
Olex2 1.2
(compiled 2018.05.29 svn.r3508 for OlexSys, GUI svn.r5506)
;
_audit_update_record
;
2019-02-11 deposited with the CCDC.    2019-02-15 downloaded from the CCDC.
;
_cell_angle_alpha 90
_cell_angle_beta 108.673(2)
_cell_angle_gamma 90
_cell_formula_units_Z 4
_cell_length_a 16.8229(9)
_cell_length_b 23.2495(12)
_cell_length_c 24.2036(14)
_cell_measurement_reflns_used 9981
_cell_measurement_temperature 153.15
_cell_measurement_theta_max 27.44
_cell_measurement_theta_min 2.50
_cell_volume 8968.3(9)
_computing_cell_refinement 'Bruker SAINT'
_computing_data_collection 'Bruker APEX2'
_computing_data_reduction 'Bruker SAINT'
_computing_molecular_graphics 'Olex2 (Dolomanov et al., 2009)'
_computing_publication_material 'Olex2 (Dolomanov et al., 2009)'
_computing_structure_refinement 'ShelXL (Sheldrick, 2015)'
_computing_structure_solution 'SHELXT 2014/5 (Sheldrick, 2014)'
_diffrn_ambient_temperature 153.15
_diffrn_measured_fraction_theta_full 0.996
_diffrn_measured_fraction_theta_max 0.992
_diffrn_measurement_device_type 'Bruker D8 Venture'
_diffrn_radiation_type MoK\a
_diffrn_radiation_wavelength 0.71073
_diffrn_reflns_av_R_equivalents 0.0445
_diffrn_reflns_av_unetI/netI 0.0449
_diffrn_reflns_Laue_measured_fraction_full 0.996
_diffrn_reflns_Laue_measured_fraction_max 0.992
_diffrn_reflns_limit_h_max 21
_diffrn_reflns_limit_h_min -21
_diffrn_reflns_limit_k_max 30
_diffrn_reflns_limit_k_min -30
_diffrn_reflns_limit_l_max 27
_diffrn_reflns_limit_l_min -31
_diffrn_reflns_number 38065
_diffrn_reflns_point_group_measured_fraction_full 0.996
_diffrn_reflns_point_group_measured_fraction_max 0.992
_diffrn_reflns_theta_full 25.242
_diffrn_reflns_theta_max 27.582
_diffrn_reflns_theta_min 2.604
_exptl_absorpt_coefficient_mu 1.959
_exptl_absorpt_correction_T_max 0.5671
_exptl_absorpt_correction_T_min 0.4398
_exptl_absorpt_correction_type multi-scan
_exptl_absorpt_process_details SADABS
_exptl_crystal_colour yellow
_exptl_crystal_colour_primary yellow
_exptl_crystal_density_diffrn 1.617
_exptl_crystal_description block
_exptl_crystal_F_000 4388
_exptl_crystal_size_max 0.26
_exptl_crystal_size_mid 0.25
_exptl_crystal_size_min 0.22
_refine_diff_density_max 1.453
_refine_diff_density_min -0.872
_refine_diff_density_rms 0.125
_refine_ls_extinction_method none
_refine_ls_goodness_of_fit_ref 1.066
_refine_ls_hydrogen_treatment mixed
_refine_ls_matrix_type full
_refine_ls_number_parameters 671
_refine_ls_number_reflns 10314
_refine_ls_number_restraints 149
_refine_ls_restrained_S_all 1.078
_refine_ls_R_factor_all 0.0714
_refine_ls_R_factor_gt 0.0501
_refine_ls_shift/su_max 0.001
_refine_ls_shift/su_mean 0.000
_refine_ls_structure_factor_coef Fsqd
_refine_ls_weighting_details 'w=1/[\s^2^(Fo^2^)+(0.0678P)^2^+45.6030P] where P=(Fo^2^+2Fc^2^)/3'
_refine_ls_weighting_scheme calc
_refine_ls_wR_factor_gt 0.1291
_refine_ls_wR_factor_ref 0.1411
_reflns_Friedel_coverage 0.000
_reflns_number_gt 8065
_reflns_number_total 10314
_reflns_threshold_expression 'I > 2\s(I)'
_cod_data_source_file c9nj00014c2.cif
_cod_data_source_block 20180131w128_0m_a_sq
_cod_depositor_comments 'Adding full bibliography for 7058171--7058176.cif.'
_cod_database_code 7058172
_shelx_shelxl_version_number 2018/3
_shelx_space_group_comment
;
The symmetry employed for this shelxl refinement is uniquely defined
by the following loop, which should always be used as a source of
symmetry information in preference to the above space-group names.
They are only intended as comments.
;
_shelx_estimated_absorpt_t_max 0.672
_shelx_estimated_absorpt_t_min 0.630
_olex2_refinement_description
;
1. Fixed Uiso
 At 1.2 times of:
  All C(H) groups, All C(H,H) groups
 At 1.5 times of:
  All C(H,H,H) groups, All O(H,H) groups
2. Restrained distances
 O12-H12
 0.87 with sigma of 0.01
 O12-H12A
 0.87 with sigma of 0.01
 O20-N6
 1.2 with sigma of 0.02
 C36A-C35A = C35-C36
 1.5 with sigma of 0.01
 H29-H36D_$1
 2.2 with sigma of 0.02
 C35-H12
 1.978389 with sigma of 0.02
 Zn2-H12
 2.614584 with sigma of 0.02
 C35A-H12A
 1.883287 with sigma of 0.02
 Zn2-H12A
 2.588463 with sigma of 0.02
 Cl6-C39 \\sim C39-Cl4
 with sigma of 0.02
3. Uiso/Uaniso restraints and constraints
Uanis(Cl8) \\sim Ueq, Uanis(Cl7) \\sim Ueq, Uanis(Cl6) \\sim Ueq, Uanis(Cl5)
\\sim Ueq: with sigma of 0.01 and sigma for terminal atoms of 0.02
Uanis(O20) \\sim Ueq: with sigma of 0.01 and sigma for terminal atoms of 0.02
Uanis(O13) \\sim Ueq: with sigma of 0.01 and sigma for terminal atoms of 0.02
Uanis(O20) \\sim Ueq, Uanis(N6) \\sim Ueq, Uanis(O21) \\sim Ueq, Uanis(O13)
\\sim Ueq: with sigma of 0.01 and sigma for terminal atoms of 0.02
Uanis(C36) \\sim Ueq, Uanis(C35) \\sim Ueq, Uanis(C36A) \\sim Ueq, Uanis(C35A)
\\sim Ueq: with sigma of 0.01 and sigma for terminal atoms of 0.02
4. Rigid body (RIGU) restrains
 Cl6, Cl8, Cl7
 with sigma for 1-2 distances of 0.001 and sigma for 1-3 distances of 0.001
 O20, N6, O21, O13
 with sigma for 1-2 distances of 0.004 and sigma for 1-3 distances of 0.004
 Cl6, C39, Cl5, Cl4
 with sigma for 1-2 distances of 0.004 and sigma for 1-3 distances of 0.004
 C40, Cl8, Cl7, Cl9
 with sigma for 1-2 distances of 0.004 and sigma for 1-3 distances of 0.004
 C36A, C35A, C35, C36, O12
 with sigma for 1-2 distances of 0.004 and sigma for 1-3 distances of 0.004
5. Others
 Fixed Sof: H12(0.5) H12A(0.5) C35(0.5) H35A(0.5) H35B(0.5) C35A(0.5)
 H35C(0.5) H35D(0.5) C36(0.5) H36A(0.5) H36B(0.5) H36C(0.5) C36A(0.5) H36D(0.5)
 H36E(0.5) H36F(0.5) Cl1(0.55) Cl2(0.55) Cl3(0.55) C38(0.55) H38(0.55)
 H13C(0.5) H13D(0.5) Cl6(0.2) Cl8(0.25) Cl7(0.25) Cl5(0.2) N6(0.5) O20(0.5)
 O21(0.5) Cl4(0.2) C39(0.2) H39(0.2) C40(0.25) H40(0.25) Cl9(0.25)
6.a Riding coordinates:
 O13(H13C,H13D)
6.b Ternary CH refined with riding coordinates:
 C38(H38), C39(H39), C40(H40)
6.c Secondary CH2 refined with riding coordinates:
 C12(H12B,H12C), C13(H13A,H13B), C22(H22A,H22B), C23(H23A,H23B), C35(H35A,
 H35B), C35A(H35C,H35D)
6.d Aromatic/amide H refined with riding coordinates:
 C2(H2), C3(H3), C5(H5), C6(H6), C7(H7), C8(H8), C11(H11), C14(H14), C16(H16),
 C17(H17), C21(H21), C24(H24), C27(H27), C28(H28), C29(H29), C30(H30), C32(H32),
  C33(H33)
6.e Idealised Me refined as rotating group:
 C36(H36A,H36B,H36C), C36A(H36D,H36E,H36F)
;
_olex2_submission_special_instructions 'No special instructions were received'

loop_
_space_group_symop_operation_xyz
'x, y, z'
'-x, y, -z+1/2'
'x+1/2, y+1/2, z'
'-x+1/2, y+1/2, -z+1/2'
'-x, -y, -z'
'x, -y, z-1/2'
'-x+1/2, -y+1/2, -z'
'x+1/2, -y+1/2, z-1/2'

loop_
_atom_site_label
_atom_site_type_symbol
_atom_site_fract_x
_atom_site_fract_y
_atom_site_fract_z
_atom_site_U_iso_or_equiv
_atom_site_adp_type
_atom_site_occupancy
_atom_site_site_symmetry_order
_atom_site_calc_flag
_atom_site_refinement_flags_posn
_atom_site_refinement_flags_adp
_atom_site_refinement_flags_occupancy
_atom_site_disorder_assembly
_atom_site_disorder_group
Sm1 Sm 0.500000 0.37407(2) 0.250000 0.02248(9) Uani 1 2 d S T P . .
Zn1 Zn 0.62164(3) 0.47739(2) 0.35069(2) 0.03000(14) Uani 1 1 d . . . . .
Zn2 Zn 0.36676(3) 0.26576(2) 0.27801(2) 0.02908(14) Uani 1 1 d D . . . .
O1 O 0.6063(2) 0.44834(13) 0.26717(14) 0.0301(7) Uani 1 1 d . . . . .
O2 O 0.5532(2) 0.59608(16) 0.34002(17) 0.0477(9) Uani 1 1 d . . . . .
O3 O 0.6423(3) 0.55356(16) 0.46308(16) 0.0472(9) Uani 1 1 d . . . . .
O4 O 0.53488(19) 0.41822(13) 0.34576(13) 0.0275(6) Uani 1 1 d . . . . .
O5 O 0.44480(19) 0.32640(13) 0.31870(13) 0.0276(6) Uani 1 1 d . . . . .
O6 O 0.3313(2) 0.17984(16) 0.36829(17) 0.0456(9) Uani 1 1 d . . . . .
O7 O 0.4241(2) 0.14433(15) 0.28847(18) 0.0447(9) Uani 1 1 d . . . . .
O8 O 0.3893(2) 0.30252(13) 0.20739(14) 0.0289(7) Uani 1 1 d . . . . .
O9 O 0.8664(3) 0.4531(3) 0.3937(3) 0.100(2) Uani 1 1 d . . . . .
O10 O 0.7381(2) 0.44529(17) 0.39024(18) 0.0485(9) Uani 1 1 d . . . . .
O11 O 0.7756(3) 0.51355(19) 0.3455(2) 0.0670(13) Uani 1 1 d . . . . .
O12 O 0.2457(2) 0.29017(19) 0.2531(2) 0.0545(11) Uani 1 1 d D U . . .
H12 H 0.211(2) 0.281(5) 0.271(4) 0.082 Uiso 0.5 1 d DR . . A -1
H12A H 0.2055(11) 0.2657(16) 0.250(4) 0.082 Uiso 0.5 1 d DR . . B 2
N1 N 0.5926(3) 0.55520(17) 0.31289(18) 0.0357(9) Uani 1 1 d . . . . .
N2 N 0.6069(3) 0.50339(18) 0.43182(18) 0.0368(9) Uani 1 1 d . . . . .
N3 N 0.3673(3) 0.23275(17) 0.35972(19) 0.0366(9) Uani 1 1 d . . . . .
N4 N 0.3969(3) 0.19065(16) 0.2479(2) 0.0354(9) Uani 1 1 d . . . . .
N5 N 0.7928(3) 0.4705(2) 0.3767(2) 0.0512(12) Uani 1 1 d . . . . .
C1 C 0.6327(3) 0.47811(18) 0.22929(19) 0.0255(9) Uani 1 1 d . . . . .
C2 C 0.6662(3) 0.4469(2) 0.1916(2) 0.0368(11) Uani 1 1 d . . . . .
H2 H 0.670035 0.406199 0.194734 0.044 Uiso 1 1 calc R . . . .
C3 C 0.6930(3) 0.4740(2) 0.1514(2) 0.0420(12) Uani 1 1 d . . . . .
H3 H 0.715116 0.451811 0.126744 0.050 Uiso 1 1 calc R . . . .
C4 C 0.6888(3) 0.5345(2) 0.1450(2) 0.0420(13) Uani 1 1 d . . . . .
C5 C 0.7189(4) 0.5627(3) 0.1036(3) 0.0547(16) Uani 1 1 d . . . . .
H5 H 0.742379 0.540657 0.079577 0.066 Uiso 1 1 calc R . . . .
C6 C 0.7144(5) 0.6205(3) 0.0979(3) 0.067(2) Uani 1 1 d . . . . .
H6 H 0.736008 0.638933 0.070693 0.080 Uiso 1 1 calc R . . . .
C7 C 0.6783(5) 0.6531(3) 0.1319(3) 0.068(2) Uani 1 1 d . . . . .
H7 H 0.673953 0.693577 0.126762 0.082 Uiso 1 1 calc R . . . .
C8 C 0.6488(4) 0.6277(2) 0.1726(3) 0.0535(16) Uani 1 1 d . . . . .
H8 H 0.624721 0.650825 0.195454 0.064 Uiso 1 1 calc R . . . .
C9 C 0.6538(3) 0.5671(2) 0.1812(2) 0.0398(12) Uani 1 1 d . . . . .
C10 C 0.6276(3) 0.53827(19) 0.2252(2) 0.0309(10) Uani 1 1 d . . . . .
C11 C 0.5967(3) 0.5726(2) 0.2635(2) 0.0371(11) Uani 1 1 d . . . . .
H11 H 0.578217 0.610582 0.251402 0.045 Uiso 1 1 calc R . . . .
C12 C 0.6142(4) 0.6271(2) 0.3856(3) 0.0491(14) Uani 1 1 d . . . . .
H12B H 0.584097 0.651120 0.406249 0.059 Uiso 1 1 calc R . . . .
H12C H 0.645073 0.653339 0.367522 0.059 Uiso 1 1 calc R . . . .
C13 C 0.6769(4) 0.5903(2) 0.4298(2) 0.0460(13) Uani 1 1 d . . . . .
H13A H 0.707175 0.566433 0.409222 0.055 Uiso 1 1 calc R . . . .
H13B H 0.718562 0.615893 0.456917 0.055 Uiso 1 1 calc R . . . .
C14 C 0.5750(3) 0.4722(2) 0.4626(2) 0.0366(11) Uani 1 1 d . . . . .
H14 H 0.579979 0.485672 0.500609 0.044 Uiso 1 1 calc R . . . .
C15 C 0.5315(3) 0.4175(2) 0.4446(2) 0.0324(10) Uani 1 1 d . . . . .
C16 C 0.5083(3) 0.3876(2) 0.4877(2) 0.0404(12) Uani 1 1 d . . . . .
H16 H 0.522027 0.402779 0.526079 0.048 Uiso 1 1 calc R . . . .
C17 C 0.4659(4) 0.3364(2) 0.4742(2) 0.0447(13) Uani 1 1 d . . . . .
H17 H 0.451738 0.316112 0.503765 0.054 Uiso 1 1 calc R . . . .
C18 C 0.4430(3) 0.3132(2) 0.4177(2) 0.0353(11) Uani 1 1 d . . . . .
C19 C 0.4644(3) 0.3435(2) 0.3740(2) 0.0298(9) Uani 1 1 d . . . . .
C20 C 0.5118(3) 0.3952(2) 0.3886(2) 0.0281(9) Uani 1 1 d . . . . .
C21 C 0.4009(3) 0.2581(2) 0.4085(2) 0.0383(11) Uani 1 1 d . . . . .
H21 H 0.397841 0.238690 0.442350 0.046 Uiso 1 1 calc R . . . .
C22 C 0.2944(3) 0.1501(2) 0.3150(3) 0.0426(12) Uani 1 1 d . . . . .
H22A H 0.269361 0.178592 0.283836 0.051 Uiso 1 1 calc R . . . .
H22B H 0.248395 0.125553 0.318856 0.051 Uiso 1 1 calc R . . . .
C23 C 0.3543(4) 0.1135(2) 0.2969(3) 0.0472(14) Uani 1 1 d . . . . .
H23A H 0.376566 0.083559 0.326952 0.057 Uiso 1 1 calc R . . . .
H23B H 0.323351 0.093798 0.260048 0.057 Uiso 1 1 calc R . . . .
C24 C 0.4069(3) 0.1792(2) 0.1988(2) 0.0368(11) Uani 1 1 d . . . . .
H24 H 0.425905 0.141694 0.193765 0.044 Uiso 1 1 calc R . . . .
C25 C 0.3917(3) 0.2183(2) 0.1508(2) 0.0354(11) Uani 1 1 d . . . . .
C26 C 0.3918(4) 0.1965(2) 0.0943(3) 0.0465(14) Uani 1 1 d . . . . .
C27 C 0.4173(5) 0.1398(3) 0.0866(4) 0.068(2) Uani 1 1 d . . . . .
H27 H 0.433197 0.113899 0.118671 0.082 Uiso 1 1 calc R . . . .
C28 C 0.4190(7) 0.1224(4) 0.0328(5) 0.098(3) Uani 1 1 d . . . . .
H28 H 0.437425 0.084611 0.028129 0.118 Uiso 1 1 calc R . . . .
C29 C 0.3932(7) 0.1604(4) -0.0167(4) 0.098(3) Uani 1 1 d . . . . .
H29 H 0.393510 0.147839 -0.053990 0.118 Uiso 1 1 calc DR . . . .
C30 C 0.3690(5) 0.2133(3) -0.0094(3) 0.070(2) Uani 1 1 d . . . . .
H30 H 0.351706 0.238438 -0.041997 0.084 Uiso 1 1 calc R . . . .
C31 C 0.3680(4) 0.2333(3) 0.0450(3) 0.0507(15) Uani 1 1 d . . . . .
C32 C 0.3419(4) 0.2896(3) 0.0520(2) 0.0474(13) Uani 1 1 d . . . . .
H32 H 0.321135 0.313556 0.018733 0.057 Uiso 1 1 calc R . . . .
C33 C 0.3456(3) 0.3104(2) 0.1052(2) 0.0380(11) Uani 1 1 d . . . . .
H33 H 0.327118 0.348477 0.108369 0.046 Uiso 1 1 calc R . . . .
C34 C 0.3765(3) 0.27651(19) 0.15577(19) 0.0259(9) Uani 1 1 d . . . . .
C35 C 0.1982(12) 0.3223(8) 0.1981(8) 0.062(4) Uani 0.5 1 d D U . C -1
H35A H 0.238106 0.343796 0.183473 0.074 Uiso 0.5 1 calc R . . C -1
H35B H 0.167646 0.294564 0.167642 0.074 Uiso 0.5 1 calc R . . C -1
C35A C 0.2101(10) 0.3382(7) 0.2169(7) 0.052(4) Uani 0.5 1 d D U . C 2
H35C H 0.253658 0.360169 0.206410 0.063 Uiso 0.5 1 calc R . . C 2
H35D H 0.180645 0.364197 0.236182 0.063 Uiso 0.5 1 calc R . . C 2
C36 C 0.1371(10) 0.3632(7) 0.2104(8) 0.080(4) Uani 0.5 1 d D U . C -1
H36A H 0.161727 0.379617 0.249446 0.120 Uiso 0.5 1 calc GR . . C -1
H36B H 0.085370 0.342684 0.208263 0.120 Uiso 0.5 1 calc GR . . C -1
H36C H 0.124305 0.394229 0.181389 0.120 Uiso 0.5 1 calc GR . . C -1
C36A C 0.1496(14) 0.3100(9) 0.1640(8) 0.115(7) Uani 0.5 1 d D U . C 2
H36D H 0.176368 0.305501 0.133780 0.172 Uiso 0.5 1 calc DGR . . C 2
H36E H 0.099416 0.334006 0.149128 0.172 Uiso 0.5 1 calc GR . . C 2
H36F H 0.133695 0.272098 0.174808 0.172 Uiso 0.5 1 calc GR . . C 2
Cl1 Cl 0.2255(4) 0.2484(2) 0.4737(2) 0.1148(16) Uani 0.55 1 d . . . D 2
Cl2 Cl 0.2158(4) 0.3444(2) 0.4012(3) 0.137(2) Uani 0.55 1 d . . . D 2
Cl3 Cl 0.0716(5) 0.3052(5) 0.4336(5) 0.212(5) Uani 0.55 1 d . . . D 2
C38 C 0.1605(12) 0.2902(8) 0.4162(10) 0.115(7) Uani 0.55 1 d . . . D 2
H38 H 0.143125 0.264937 0.380962 0.138 Uiso 0.55 1 calc R . . D 2
O13 O 0.1408(4) 0.2460(4) 0.3025(4) 0.147(3) Uani 1 1 d . U . . .
H13C H 0.166523 0.241701 0.339657 0.220 Uiso 0.5 1 d R . . E 1
H13D H 0.127583 0.211141 0.289647 0.220 Uiso 0.5 1 d R . . E 1
Cl6 Cl 0.0968(13) 0.4594(7) 0.4202(10) 0.153(6) Uani 0.2 1 d D U . F 1
Cl8 Cl -0.0693(13) 0.5073(10) 0.2027(11) 0.168(7) Uani 0.25 1 d . U . G -2
Cl7 Cl 0.0026(8) 0.3941(6) 0.2138(7) 0.143(5) Uani 0.25 1 d . U . G -2
Cl5 Cl 0.0876(11) 0.4542(9) 0.5223(9) 0.153(6) Uani 0.2 1 d . U . F 1
N6 N 0.0575(10) 0.2338(7) 0.2635(8) 0.095(4) Uani 0.5 1 d D U . H 2
O20 O 0.0155(15) 0.2372(10) 0.2063(8) 0.157(7) Uani 0.5 1 d D U . H 2
O21 O -0.0030(15) 0.2126(8) 0.2736(9) 0.141(7) Uani 0.5 1 d . U . H 2
Cl4 Cl 0.0804(16) 0.3558(8) 0.4709(14) 0.191(12) Uani 0.2 1 d D U . F 1
C39 C 0.067(3) 0.4262(10) 0.4690(16) 0.087(13) Uani 0.2 1 d D U . F 1
H39 H 0.004236 0.430241 0.453774 0.104 Uiso 0.2 1 calc R . . F 1
C40 C 0.018(2) 0.4772(17) 0.220(2) 0.120(14) Uani 0.25 1 d . U . G -2
H40 H 0.036259 0.485932 0.185804 0.144 Uiso 0.25 1 calc R . . G -2
Cl9 Cl 0.0921(13) 0.4871(8) 0.2673(9) 0.159(7) Uani 0.25 1 d . U . G -2

loop_
_atom_site_aniso_label
_atom_site_aniso_U_11
_atom_site_aniso_U_22
_atom_site_aniso_U_33
_atom_site_aniso_U_23
_atom_site_aniso_U_13
_atom_site_aniso_U_12
Sm1 0.02730(17) 0.01542(14) 0.02748(17) 0.000 0.01266(12) 0.000
Zn1 0.0352(3) 0.0238(3) 0.0314(3) -0.0019(2) 0.0113(2) -0.0063(2)
Zn2 0.0313(3) 0.0226(3) 0.0367(3) 0.0005(2) 0.0155(2) -0.0041(2)
O1 0.0374(17) 0.0203(14) 0.0357(18) -0.0012(13) 0.0162(14) -0.0057(13)
O2 0.056(2) 0.036(2) 0.048(2) -0.0147(17) 0.0126(18) 0.0069(17)
O3 0.066(3) 0.039(2) 0.0352(19) -0.0146(16) 0.0154(18) -0.0173(18)
O4 0.0340(17) 0.0239(15) 0.0266(15) -0.0013(12) 0.0124(13) -0.0048(13)
O5 0.0330(16) 0.0229(15) 0.0294(16) -0.0012(12) 0.0136(13) -0.0046(13)
O6 0.054(2) 0.038(2) 0.050(2) 0.0083(17) 0.0234(18) -0.0177(17)
O7 0.044(2) 0.0290(17) 0.068(3) 0.0158(17) 0.0281(19) 0.0018(15)
O8 0.0351(17) 0.0219(15) 0.0323(17) -0.0035(12) 0.0144(14) -0.0040(13)
O9 0.045(3) 0.087(4) 0.162(6) 0.056(4) 0.022(3) 0.006(3)
O10 0.043(2) 0.040(2) 0.060(2) 0.0117(18) 0.0126(19) -0.0033(17)
O11 0.059(3) 0.045(2) 0.091(4) 0.025(2) 0.016(2) -0.008(2)
O12 0.035(2) 0.059(3) 0.074(3) 0.024(2) 0.025(2) 0.0099(18)
N1 0.041(2) 0.0254(19) 0.039(2) -0.0074(17) 0.0101(18) -0.0002(17)
N2 0.045(2) 0.030(2) 0.035(2) -0.0073(17) 0.0107(19) -0.0087(18)
N3 0.041(2) 0.029(2) 0.045(2) 0.0047(18) 0.021(2) -0.0075(18)
N4 0.036(2) 0.0205(18) 0.054(3) 0.0062(17) 0.020(2) -0.0010(16)
N5 0.045(3) 0.032(2) 0.066(3) 0.013(2) 0.003(2) -0.001(2)
C1 0.025(2) 0.021(2) 0.029(2) -0.0013(17) 0.0062(17) -0.0086(17)
C2 0.042(3) 0.031(2) 0.043(3) -0.002(2) 0.023(2) -0.006(2)
C3 0.041(3) 0.046(3) 0.044(3) -0.001(2) 0.020(2) -0.006(2)
C4 0.034(3) 0.051(3) 0.038(3) 0.011(2) 0.008(2) -0.016(2)
C5 0.040(3) 0.074(4) 0.046(3) 0.019(3) 0.008(3) -0.019(3)
C6 0.064(4) 0.076(5) 0.051(4) 0.036(4) 0.003(3) -0.023(4)
C7 0.078(5) 0.051(4) 0.062(4) 0.029(3) 0.003(4) -0.020(3)
C8 0.068(4) 0.034(3) 0.047(3) 0.012(2) 0.004(3) -0.018(3)
C9 0.040(3) 0.033(3) 0.037(3) 0.007(2) 0.000(2) -0.016(2)
C10 0.035(2) 0.023(2) 0.031(2) 0.0020(18) 0.0055(19) -0.0069(18)
C11 0.041(3) 0.021(2) 0.043(3) 0.002(2) 0.003(2) -0.005(2)
C12 0.066(4) 0.034(3) 0.052(3) -0.016(3) 0.026(3) -0.012(3)
C13 0.056(3) 0.039(3) 0.041(3) -0.012(2) 0.013(3) -0.019(3)
C14 0.041(3) 0.037(3) 0.031(2) -0.005(2) 0.011(2) -0.001(2)
C15 0.033(2) 0.031(2) 0.035(2) 0.002(2) 0.014(2) -0.001(2)
C16 0.049(3) 0.045(3) 0.030(2) -0.002(2) 0.018(2) -0.005(2)
C17 0.054(3) 0.047(3) 0.039(3) 0.006(2) 0.024(3) -0.007(3)
C18 0.038(3) 0.035(2) 0.037(3) 0.001(2) 0.017(2) -0.005(2)
C19 0.032(2) 0.032(2) 0.029(2) 0.0039(19) 0.0138(19) 0.0032(19)
C20 0.028(2) 0.030(2) 0.029(2) 0.0003(18) 0.0127(18) 0.0002(18)
C21 0.041(3) 0.041(3) 0.038(3) 0.008(2) 0.021(2) -0.006(2)
C22 0.040(3) 0.035(3) 0.056(3) 0.004(2) 0.020(3) -0.013(2)
C23 0.057(3) 0.025(2) 0.069(4) 0.005(2) 0.033(3) -0.009(2)
C24 0.035(3) 0.024(2) 0.059(3) -0.007(2) 0.024(2) -0.0043(19)
C25 0.035(3) 0.026(2) 0.051(3) -0.009(2) 0.023(2) -0.007(2)
C26 0.048(3) 0.041(3) 0.059(4) -0.022(3) 0.029(3) -0.014(2)
C27 0.096(5) 0.040(3) 0.084(5) -0.024(3) 0.049(4) -0.010(3)
C28 0.136(8) 0.069(5) 0.111(8) -0.058(5) 0.071(7) -0.019(5)
C29 0.140(9) 0.099(7) 0.069(5) -0.038(5) 0.051(6) -0.023(6)
C30 0.088(5) 0.073(5) 0.054(4) -0.030(4) 0.028(4) -0.021(4)
C31 0.059(4) 0.053(3) 0.043(3) -0.022(3) 0.020(3) -0.023(3)
C32 0.056(3) 0.048(3) 0.035(3) -0.005(2) 0.010(2) -0.014(3)
C33 0.040(3) 0.031(2) 0.041(3) -0.005(2) 0.011(2) -0.008(2)
C34 0.022(2) 0.026(2) 0.032(2) -0.0014(18) 0.0108(18) -0.0079(17)
C35 0.057(7) 0.064(8) 0.061(7) 0.008(6) 0.015(6) 0.017(6)
C35A 0.048(6) 0.048(6) 0.063(7) 0.008(5) 0.020(5) 0.005(5)
C36 0.070(9) 0.069(9) 0.094(10) 0.017(8) 0.017(7) 0.028(7)
C36A 0.129(13) 0.104(13) 0.083(9) 0.009(9) -0.007(9) -0.027(11)
Cl1 0.134(5) 0.105(3) 0.109(4) -0.014(3) 0.045(3) -0.013(3)
Cl2 0.147(5) 0.099(4) 0.203(6) 0.048(4) 0.109(5) 0.009(3)
Cl3 0.148(6) 0.255(11) 0.260(10) 0.178(9) 0.101(7) 0.059(7)
C38 0.105(14) 0.088(13) 0.153(19) -0.014(13) 0.042(13) -0.002(11)
O13 0.065(3) 0.220(8) 0.176(6) 0.129(6) 0.066(4) 0.047(4)
Cl6 0.195(14) 0.092(9) 0.218(13) 0.043(9) 0.132(12) 0.019(9)
Cl8 0.144(11) 0.144(12) 0.219(16) -0.014(12) 0.062(10) 0.021(9)
Cl7 0.112(8) 0.116(8) 0.216(13) 0.017(8) 0.075(9) 0.020(6)
Cl5 0.102(9) 0.170(13) 0.168(11) -0.008(11) 0.016(9) -0.032(10)
N6 0.088(6) 0.076(7) 0.129(7) 0.020(7) 0.048(5) 0.017(6)
O20 0.186(11) 0.151(11) 0.140(7) -0.002(8) 0.061(7) -0.029(8)
O21 0.134(8) 0.134(10) 0.164(11) 0.035(7) 0.060(8) -0.006(7)
Cl4 0.22(2) 0.091(10) 0.34(3) 0.078(12) 0.20(2) 0.061(12)
C39 0.13(3) 0.10(2) 0.06(2) 0.026(19) 0.06(2) 0.08(2)
C40 0.044(16) 0.11(3) 0.17(3) 0.07(2) -0.013(18) -0.022(17)
Cl9 0.154(12) 0.137(14) 0.183(17) 0.054(11) 0.050(11) -0.037(11)

loop_
_atom_type_symbol
_atom_type_description
_atom_type_scat_dispersion_real
_atom_type_scat_dispersion_imag
_atom_type_scat_source
C C 0.0033 0.0016 'International Tables Vol C Tables 4.2.6.8 and 6.1.1.4'
H H 0.0000 0.0000 'International Tables Vol C Tables 4.2.6.8 and 6.1.1.4'
Cl Cl 0.1484 0.1585 'International Tables Vol C Tables 4.2.6.8 and 6.1.1.4'
N N 0.0061 0.0033 'International Tables Vol C Tables 4.2.6.8 and 6.1.1.4'
O O 0.0106 0.0060 'International Tables Vol C Tables 4.2.6.8 and 6.1.1.4'
Sm Sm -0.1638 3.4418 'International Tables Vol C Tables 4.2.6.8 and 6.1.1.4'
Zn Zn 0.2839 1.4301 'International Tables Vol C Tables 4.2.6.8 and 6.1.1.4'

loop_
_geom_angle_atom_site_label_1
_geom_angle_atom_site_label_2
_geom_angle_atom_site_label_3
_geom_angle
_geom_angle_site_symmetry_1
_geom_angle_site_symmetry_3
Zn1 Sm1 Zn1 95.252(19) . 2_655
Zn1 Sm1 Zn2 127.032(13) . .
Zn1 Sm1 Zn2 127.032(12) 2_655 2_655
Zn1 Sm1 Zn2 110.278(13) 2_655 .
Zn1 Sm1 Zn2 110.278(13) . 2_655
Zn2 Sm1 Zn2 90.516(18) 2_655 .
O1 Sm1 Zn1 82.40(8) . 2_655
O1 Sm1 Zn1 34.12(7) . .
O1 Sm1 Zn1 34.12(7) 2_655 2_655
O1 Sm1 Zn1 82.39(8) 2_655 .
O1 Sm1 Zn2 93.52(7) . 2_655
O1 Sm1 Zn2 93.52(7) 2_655 .
O1 Sm1 Zn2 160.30(7) . .
O1 Sm1 Zn2 160.30(7) 2_655 2_655
O1 Sm1 O1 89.14(15) . 2_655
O1 Sm1 O4 78.59(11) . 2_655
O1 Sm1 O4 66.15(10) 2_655 2_655
O1 Sm1 O4 78.59(10) 2_655 .
O1 Sm1 O4 66.15(10) . .
O1 Sm1 O8 89.54(11) . 2_655
O1 Sm1 O8 165.94(10) . .
O1 Sm1 O8 89.54(11) 2_655 .
O1 Sm1 O8 165.94(10) 2_655 2_655
O4 Sm1 Zn1 106.14(7) 2_655 .
O4 Sm1 Zn1 106.15(7) . 2_655
O4 Sm1 Zn1 32.03(7) 2_655 2_655
O4 Sm1 Zn1 32.04(7) . .
O4 Sm1 Zn2 95.24(7) 2_655 2_655
O4 Sm1 Zn2 120.25(7) 2_655 .
O4 Sm1 Zn2 95.24(7) . .
O4 Sm1 Zn2 120.24(7) . 2_655
O4 Sm1 O4 130.00(14) 2_655 .
O4 Sm1 O8 127.17(10) 2_655 2_655
O4 Sm1 O8 127.17(10) . .
O4 Sm1 O8 88.09(10) 2_655 .
O4 Sm1 O8 88.09(10) . 2_655
O5 Sm1 Zn1 95.83(7) 2_655 2_655
O5 Sm1 Zn1 121.09(7) . 2_655
O5 Sm1 Zn1 95.83(7) . .
O5 Sm1 Zn1 121.09(7) 2_655 .
O5 Sm1 Zn2 102.10(7) . 2_655
O5 Sm1 Zn2 31.24(7) . .
O5 Sm1 Zn2 102.10(7) 2_655 .
O5 Sm1 Zn2 31.24(7) 2_655 2_655
O5 Sm1 O1 91.14(10) . 2_655
O5 Sm1 O1 129.30(10) . .
O5 Sm1 O1 91.14(10) 2_655 .
O5 Sm1 O1 129.30(10) 2_655 2_655
O5 Sm1 O4 145.23(10) 2_655 .
O5 Sm1 O4 64.28(10) . .
O5 Sm1 O4 145.23(10) . 2_655
O5 Sm1 O4 64.28(10) 2_655 2_655
O5 Sm1 O5 125.42(14) . 2_655
O5 Sm1 O8 78.92(10) 2_655 .
O5 Sm1 O8 64.72(10) 2_655 2_655
O5 Sm1 O8 64.72(10) . .
O5 Sm1 O8 78.92(10) . 2_655
O8 Sm1 Zn1 158.89(7) 2_655 2_655
O8 Sm1 Zn1 158.89(7) . .
O8 Sm1 Zn1 88.70(7) 2_655 .
O8 Sm1 Zn1 88.70(7) . 2_655
O8 Sm1 Zn2 83.16(7) 2_655 .
O8 Sm1 Zn2 83.16(7) . 2_655
O8 Sm1 Zn2 33.75(7) . .
O8 Sm1 Zn2 33.74(7) 2_655 2_655
O8 Sm1 O8 95.06(15) 2_655 .
O1 Zn1 N2 166.63(15) . .
O4 Zn1 O1 81.67(12) . .
O4 Zn1 O10 110.78(14) . .
O4 Zn1 N1 121.94(15) . .
O4 Zn1 N2 87.25(14) . .
O10 Zn1 O1 98.09(15) . .
O10 Zn1 N2 92.80(17) . .
N1 Zn1 O1 85.02(14) . .
N1 Zn1 O10 127.00(16) . .
N1 Zn1 N2 94.62(16) . .
O5 Zn2 O8 81.18(12) . .
O5 Zn2 O12 113.46(17) . .
O5 Zn2 N3 89.39(14) . .
O5 Zn2 N4 126.68(15) . .
O8 Zn2 N3 169.01(15) . .
O12 Zn2 O8 94.13(15) . .
O12 Zn2 N3 94.80(17) . .
O12 Zn2 N4 118.89(19) . .
N4 Zn2 O8 85.67(14) . .
N4 Zn2 N3 95.58(17) . .
Zn1 O1 Sm1 104.77(12) . .
C1 O1 Sm1 129.9(3) . .
C1 O1 Zn1 122.5(3) . .
N1 O2 C12 111.3(4) . .
N2 O3 C13 111.9(4) . .
Zn1 O4 Sm1 107.41(12) . .
C20 O4 Sm1 122.1(3) . .
C20 O4 Zn1 128.8(3) . .
Zn2 O5 Sm1 109.07(13) . .
C19 O5 Sm1 121.9(3) . .
C19 O5 Zn2 129.0(3) . .
N3 O6 C22 111.9(4) . .
N4 O7 C23 112.0(4) . .
Zn2 O8 Sm1 104.42(13) . .
C34 O8 Sm1 124.7(2) . .
C34 O8 Zn2 124.8(3) . .
N5 O10 Zn1 113.2(3) . .
Zn2 O12 H12 124.1(17) . .
Zn2 O12 H12A 122(2) . .
C35 O12 Zn2 127.0(7) . .
C35 O12 H12 108.7(17) . .
C35A O12 Zn2 126.1(7) . .
C35A O12 H12A 107(2) . .
O2 N1 Zn1 117.9(3) . .
C11 N1 Zn1 128.9(3) . .
C11 N1 O2 112.8(4) . .
O3 N2 Zn1 124.8(3) . .
C14 N2 Zn1 124.7(3) . .
C14 N2 O3 109.9(4) . .
O6 N3 Zn2 125.3(3) . .
C21 N3 Zn2 124.4(3) . .
C21 N3 O6 110.4(4) . .
O7 N4 Zn2 117.7(3) . .
C24 N4 Zn2 129.6(3) . .
C24 N4 O7 111.9(4) . .
O10 N5 O9 120.8(5) . .
O10 N5 O11 120.4(5) . .
O11 N5 O9 118.9(5) . .
O1 C1 C2 117.8(4) . .
O1 C1 C10 122.7(4) . .
C10 C1 C2 119.6(4) . .
C1 C2 H2 119.4 . .
C3 C2 C1 121.2(5) . .
C3 C2 H2 119.4 . .
C2 C3 H3 119.2 . .
C2 C3 C4 121.7(5) . .
C4 C3 H3 119.2 . .
C3 C4 C5 121.2(6) . .
C3 C4 C9 118.7(5) . .
C9 C4 C5 120.1(5) . .
C4 C5 H5 119.7 . .
C6 C5 C4 120.7(7) . .
C6 C5 H5 119.7 . .
C5 C6 H6 119.9 . .
C5 C6 C7 120.1(6) . .
C7 C6 H6 119.9 . .
C6 C7 H7 119.4 . .
C8 C7 C6 121.1(6) . .
C8 C7 H7 119.4 . .
C7 C8 H8 119.6 . .
C7 C8 C9 120.9(7) . .
C9 C8 H8 119.6 . .
C4 C9 C8 117.1(5) . .
C4 C9 C10 119.5(5) . .
C8 C9 C10 123.3(5) . .
C1 C10 C9 119.3(4) . .
C1 C10 C11 122.3(4) . .
C11 C10 C9 118.4(4) . .
N1 C11 C10 124.1(4) . .
N1 C11 H11 117.9 . .
C10 C11 H11 117.9 . .
O2 C12 H12B 108.5 . .
O2 C12 H12C 108.5 . .
O2 C12 C13 115.3(4) . .
H12B C12 H12C 107.5 . .
C13 C12 H12B 108.5 . .
C13 C12 H12C 108.5 . .
O3 C13 C12 115.1(5) . .
O3 C13 H13A 108.5 . .
O3 C13 H13B 108.5 . .
C12 C13 H13A 108.5 . .
C12 C13 H13B 108.5 . .
H13A C13 H13B 107.5 . .
N2 C14 H14 117.1 . .
N2 C14 C15 125.8(5) . .
C15 C14 H14 117.1 . .
C16 C15 C14 116.1(4) . .
C20 C15 C14 123.8(4) . .
C20 C15 C16 120.1(4) . .
C15 C16 H16 120.1 . .
C17 C16 C15 119.8(5) . .
C17 C16 H16 120.1 . .
C16 C17 H17 119.1 . .
C16 C17 C18 121.7(5) . .
C18 C17 H17 119.1 . .
C17 C18 C19 118.8(5) . .
C17 C18 C21 117.2(4) . .
C19 C18 C21 123.9(5) . .
O5 C19 C18 124.3(4) . .
O5 C19 C20 116.1(4) . .
C18 C19 C20 119.6(4) . .
O4 C20 C15 124.8(4) . .
O4 C20 C19 115.3(4) . .
C15 C20 C19 119.8(4) . .
N3 C21 C18 126.8(5) . .
N3 C21 H21 116.6 . .
C18 C21 H21 116.6 . .
O6 C22 H22A 108.8 . .
O6 C22 H22B 108.8 . .
O6 C22 C23 113.9(5) . .
H22A C22 H22B 107.7 . .
C23 C22 H22A 108.8 . .
C23 C22 H22B 108.8 . .
O7 C23 C22 114.6(4) . .
O7 C23 H23A 108.6 . .
O7 C23 H23B 108.6 . .
C22 C23 H23A 108.6 . .
C22 C23 H23B 108.6 . .
H23A C23 H23B 107.6 . .
N4 C24 H24 117.3 . .
N4 C24 C25 125.4(4) . .
C25 C24 H24 117.3 . .
C24 C25 C26 119.1(5) . .
C34 C25 C24 122.5(4) . .
C34 C25 C26 118.4(5) . .
C27 C26 C25 122.5(6) . .
C27 C26 C31 117.9(6) . .
C31 C26 C25 119.6(5) . .
C26 C27 H27 120.1 . .
C28 C27 C26 119.8(8) . .
C28 C27 H27 120.1 . .
C27 C28 H28 119.5 . .
C27 C28 C29 121.1(8) . .
C29 C28 H28 119.5 . .
C28 C29 H29 120.6 . .
C30 C29 C28 118.8(7) . .
C30 C29 H29 120.6 . .
C29 C30 H30 119.0 . .
C29 C30 C31 122.1(8) . .
C31 C30 H30 119.0 . .
C30 C31 C26 120.3(6) . .
C30 C31 C32 121.3(6) . .
C32 C31 C26 118.4(5) . .
C31 C32 H32 119.2 . .
C33 C32 C31 121.6(5) . .
C33 C32 H32 119.2 . .
C32 C33 H33 119.4 . .
C32 C33 C34 121.1(5) . .
C34 C33 H33 119.4 . .
O8 C34 C25 122.7(4) . .
O8 C34 C33 117.5(4) . .
C25 C34 C33 119.8(4) . .
O12 C35 H35A 109.7 . .
O12 C35 H35B 109.7 . .
H35A C35 H35B 108.2 . .
C36 C35 O12 110.0(12) . .
C36 C35 H35A 109.7 . .
C36 C35 H35B 109.7 . .
O12 C35A H35C 111.2 . .
O12 C35A H35D 111.2 . .
O12 C35A C36A 102.6(13) . .
H35C C35A H35D 109.2 . .
C36A C35A H35C 111.2 . .
C36A C35A H35D 111.2 . .
C35 C36 H36A 109.5 . .
C35 C36 H36B 109.5 . .
C35 C36 H36C 109.5 . .
H36A C36 H36B 109.5 . .
H36A C36 H36C 109.5 . .
H36B C36 H36C 109.5 . .
C35A C36A H36D 109.5 . .
C35A C36A H36E 109.5 . .
C35A C36A H36F 109.5 . .
H36D C36A H36E 109.5 . .
H36D C36A H36F 109.5 . .
H36E C36A H36F 109.5 . .
Cl1 Cl1 C38 142.7(10) 7_556 .
Cl1 C38 H38 106.8 . .
Cl2 C38 Cl1 109.8(11) . .
Cl2 C38 Cl3 119.3(12) . .
Cl2 C38 H38 106.8 . .
Cl3 C38 Cl1 106.8(13) . .
Cl3 C38 H38 106.8 . .
H13C O13 H13D 104.5 . .
O13 N6 N6 157.7(16) . 2
O13 N6 O20 114.3(17) . 2
O20 N6 O13 138.0(18) . .
O21 N6 O13 160.7(19) 2 .
O21 N6 O13 130.0(18) . .
O21 N6 O20 92(2) . .
O21 N6 O20 37.3(13) 2 .
O21 N6 O21 59(2) 2 .
O21 O20 N6 60(2) 2 .
N6 O21 N6 100.0(19) 2 .
N6 O21 O21 63(2) 2 2
O20 O21 N6 103(3) 2 .
O20 O21 O21 134(3) 2 2
O21 O21 N6 58.1(17) 2 .
Cl6 C39 Cl4 115(2) . .
Cl6 C39 H39 102.9 . .
Cl5 C39 Cl6 114(2) . .
Cl5 C39 Cl4 117(2) . .
Cl5 C39 H39 102.9 . .
Cl4 C39 H39 102.9 . .
Cl8 C40 Cl7 110(2) . .
Cl8 C40 H40 101.7 . .
Cl7 C40 H40 101.7 . .
Cl9 C40 Cl8 131(4) . .
Cl9 C40 Cl7 106(2) . .
Cl9 C40 H40 101.7 . .

loop_
_geom_bond_atom_site_label_1
_geom_bond_atom_site_label_2
_geom_bond_distance
_geom_bond_site_symmetry_2
Sm1 O1 2.424(3) 2_655
Sm1 O1 2.424(3) .
Sm1 O4 2.429(3) 2_655
Sm1 O4 2.429(3) .
Sm1 O5 2.418(3) 2_655
Sm1 O5 2.417(3) .
Sm1 O8 2.464(3) 2_655
Sm1 O8 2.464(3) .
Zn1 O1 2.067(3) .
Zn1 O4 1.981(3) .
Zn1 O10 2.028(4) .
Zn1 N1 2.015(4) .
Zn1 N2 2.143(4) .
Zn2 O5 1.963(3) .
Zn2 O8 2.052(3) .
Zn2 O12 2.012(4) .
Zn2 N3 2.118(4) .
Zn2 N4 2.019(4) .
O1 C1 1.333(5) .
O2 N1 1.432(5) .
O2 C12 1.436(7) .
O3 N2 1.414(5) .
O3 C13 1.420(7) .
O4 C20 1.330(5) .
O5 C19 1.332(5) .
O6 N3 1.416(5) .
O6 C22 1.420(7) .
O7 N4 1.431(5) .
O7 C23 1.445(6) .
O8 C34 1.342(5) .
O9 N5 1.240(7) .
O10 N5 1.221(6) .
O11 N5 1.231(6) .
O12 H12 0.871(10) .
O12 H12A 0.870(10) .
O12 C35 1.512(16) .
O12 C35A 1.427(15) .
N1 C11 1.286(6) .
N2 C14 1.275(6) .
N3 C21 1.279(7) .
N4 C24 1.280(7) .
C1 C2 1.416(7) .
C1 C10 1.403(6) .
C2 H2 0.9500 .
C2 C3 1.353(7) .
C3 H3 0.9500 .
C3 C4 1.415(8) .
C4 C5 1.421(7) .
C4 C9 1.419(8) .
C5 H5 0.9500 .
C5 C6 1.350(10) .
C6 H6 0.9500 .
C6 C7 1.394(11) .
C7 H7 0.9500 .
C7 C8 1.371(9) .
C8 H8 0.9500 .
C8 C9 1.422(7) .
C9 C10 1.443(7) .
C10 C11 1.439(7) .
C11 H11 0.9500 .
C12 H12B 0.9900 .
C12 H12C 0.9900 .
C12 C13 1.505(9) .
C13 H13A 0.9900 .
C13 H13B 0.9900 .
C14 H14 0.9500 .
C14 C15 1.461(7) .
C15 C16 1.409(7) .
C15 C20 1.391(6) .
C16 H16 0.9500 .
C16 C17 1.372(8) .
C17 H17 0.9500 .
C17 C18 1.403(7) .
C18 C19 1.410(6) .
C18 C21 1.447(7) .
C19 C20 1.422(7) .
C21 H21 0.9500 .
C22 H22A 0.9900 .
C22 H22B 0.9900 .
C22 C23 1.488(8) .
C23 H23A 0.9900 .
C23 H23B 0.9900 .
C24 H24 0.9500 .
C24 C25 1.432(7) .
C25 C26 1.459(7) .
C25 C34 1.389(6) .
C26 C27 1.416(8) .
C26 C31 1.417(9) .
C27 H27 0.9500 .
C27 C28 1.374(11) .
C28 H28 0.9500 .
C28 C29 1.440(14) .
C29 H29 0.9500 .
C29 C30 1.325(12) .
C30 H30 0.9500 .
C30 C31 1.401(8) .
C31 C32 1.407(9) .
C32 H32 0.9500 .
C32 C33 1.358(7) .
C33 H33 0.9500 .
C33 C34 1.407(7) .
C35 H35A 0.9900 .
C35 H35B 0.9900 .
C35 C36 1.498(9) .
C35A H35C 0.9900 .
C35A H35D 0.9900 .
C35A C36A 1.506(9) .
C36 H36A 0.9800 .
C36 H36B 0.9800 .
C36 H36C 0.9800 .
C36A H36D 0.9800 .
C36A H36E 0.9800 .
C36A H36F 0.9800 .
Cl1 Cl1 1.278(10) 7_556
Cl1 C38 1.76(2) .
Cl2 C38 1.67(2) .
Cl3 C38 1.71(2) .
C38 H38 1.0000 .
O13 H13C 0.8694 .
O13 H13D 0.8701 .
O13 N6 1.445(18) .
Cl6 C39 1.62(2) .
Cl8 C40 1.55(4) .
Cl7 C40 1.95(4) .
Cl5 C39 1.39(4) .
N6 N6 1.83(3) 2
N6 O20 1.62(3) 2
N6 O20 1.341(17) .
N6 O21 1.17(3) 2
N6 O21 1.22(2) .
O20 O21 0.82(3) 2
O21 O21 1.18(4) 2
Cl4 C39 1.65(2) .
C39 H39 1.0000 .
C40 H40 1.0000 .
C40 Cl9 1.42(4) .

loop_
_geom_torsion_atom_site_label_1
_geom_torsion_atom_site_label_2
_geom_torsion_atom_site_label_3
_geom_torsion_atom_site_label_4
_geom_torsion
_geom_torsion_site_symmetry_1
_geom_torsion_site_symmetry_4
Sm1 O1 C1 C2 -59.0(5) . .
Sm1 O1 C1 C10 120.5(4) . .
Sm1 O4 C20 C15 178.3(3) . .
Sm1 O4 C20 C19 -0.9(5) . .
Sm1 O5 C19 C18 -171.6(4) . .
Sm1 O5 C19 C20 6.8(5) . .
Sm1 O8 C34 C25 111.2(4) . .
Sm1 O8 C34 C33 -69.3(5) . .
Zn1 O1 C1 C2 142.9(3) . .
Zn1 O1 C1 C10 -37.6(6) . .
Zn1 O4 C20 C15 15.3(6) . .
Zn1 O4 C20 C19 -163.9(3) . .
Zn1 O10 N5 O9 -174.4(6) . .
Zn1 O10 N5 O11 5.2(7) . .
Zn1 N1 C11 C10 -2.6(7) . .
Zn1 N2 C14 C15 -10.0(8) . .
Zn2 O5 C19 C18 12.3(6) . .
Zn2 O5 C19 C20 -169.3(3) . .
Zn2 O8 C34 C25 -36.9(6) . .
Zn2 O8 C34 C33 142.6(3) . .
Zn2 O12 C35 C36 -143.9(11) . .
Zn2 O12 C35A C36A 116.2(13) . .
Zn2 N3 C21 C18 0.9(8) . .
Zn2 N4 C24 C25 -5.3(8) . .
O1 C1 C2 C3 178.9(5) . .
O1 C1 C10 C9 -177.0(4) . .
O1 C1 C10 C11 2.6(7) . .
O2 N1 C11 C10 -175.3(4) . .
O2 C12 C13 O3 -63.2(6) . .
O3 N2 C14 C15 178.9(5) . .
O5 C19 C20 O4 -3.7(6) . .
O5 C19 C20 C15 177.0(4) . .
O6 N3 C21 C18 -179.3(5) . .
O6 C22 C23 O7 -59.6(6) . .
O7 N4 C24 C25 -175.0(4) . .
N1 O2 C12 C13 -51.2(6) . .
N2 O3 C13 C12 79.8(6) . .
N2 C14 C15 C16 174.1(5) . .
N2 C14 C15 C20 -6.8(8) . .
N3 O6 C22 C23 86.0(5) . .
N4 O7 C23 C22 -55.1(7) . .
N4 C24 C25 C26 -169.5(5) . .
N4 C24 C25 C34 10.2(8) . .
C1 C2 C3 C4 0.1(8) . .
C1 C10 C11 N1 19.6(8) . .
C2 C1 C10 C9 2.4(7) . .
C2 C1 C10 C11 -177.9(4) . .
C2 C3 C4 C5 178.5(5) . .
C2 C3 C4 C9 -1.4(8) . .
C3 C4 C5 C6 179.9(6) . .
C3 C4 C9 C8 -178.6(5) . .
C3 C4 C9 C10 3.3(7) . .
C4 C5 C6 C7 -1.5(10) . .
C4 C9 C10 C1 -3.8(7) . .
C4 C9 C10 C11 176.6(4) . .
C5 C4 C9 C8 1.5(7) . .
C5 C4 C9 C10 -176.6(5) . .
C5 C6 C7 C8 1.8(10) . .
C6 C7 C8 C9 -0.4(10) . .
C7 C8 C9 C4 -1.2(8) . .
C7 C8 C9 C10 176.8(5) . .
C8 C9 C10 C1 178.2(5) . .
C8 C9 C10 C11 -1.5(7) . .
C9 C4 C5 C6 -0.2(8) . .
C9 C10 C11 N1 -160.8(5) . .
C10 C1 C2 C3 -0.6(7) . .
C12 O2 N1 Zn1 84.5(4) . .
C12 O2 N1 C11 -101.9(5) . .
C13 O3 N2 Zn1 10.3(6) . .
C13 O3 N2 C14 -178.6(5) . .
C14 C15 C16 C17 178.8(5) . .
C14 C15 C20 O4 5.0(7) . .
C14 C15 C20 C19 -175.8(5) . .
C15 C16 C17 C18 -1.4(9) . .
C16 C15 C20 O4 -176.0(5) . .
C16 C15 C20 C19 3.2(7) . .
C16 C17 C18 C19 0.1(8) . .
C16 C17 C18 C21 178.0(5) . .
C17 C18 C19 O5 -178.8(5) . .
C17 C18 C19 C20 2.9(7) . .
C17 C18 C21 N3 172.1(5) . .
C18 C19 C20 O4 174.7(4) . .
C18 C19 C20 C15 -4.6(7) . .
C19 C18 C21 N3 -10.1(9) . .
C20 C15 C16 C17 -0.3(8) . .
C21 C18 C19 O5 3.4(8) . .
C21 C18 C19 C20 -174.9(5) . .
C22 O6 N3 Zn2 0.6(6) . .
C22 O6 N3 C21 -179.2(4) . .
C23 O7 N4 Zn2 82.6(4) . .
C23 O7 N4 C24 -106.4(5) . .
C24 C25 C26 C27 -8.7(8) . .
C24 C25 C26 C31 173.2(5) . .
C24 C25 C34 O8 12.2(7) . .
C24 C25 C34 C33 -167.3(4) . .
C25 C26 C27 C28 -177.6(7) . .
C25 C26 C31 C30 179.0(5) . .
C25 C26 C31 C32 -2.3(8) . .
C26 C25 C34 O8 -168.1(4) . .
C26 C25 C34 C33 12.4(7) . .
C26 C27 C28 C29 -1.5(13) . .
C26 C31 C32 C33 5.5(9) . .
C27 C26 C31 C30 0.8(9) . .
C27 C26 C31 C32 179.4(6) . .
C27 C28 C29 C30 1.2(15) . .
C28 C29 C30 C31 0.3(14) . .
C29 C30 C31 C26 -1.2(11) . .
C29 C30 C31 C32 -179.8(8) . .
C30 C31 C32 C33 -175.9(6) . .
C31 C26 C27 C28 0.5(10) . .
C31 C32 C33 C34 0.4(8) . .
C32 C33 C34 O8 170.8(4) . .
C32 C33 C34 C25 -9.7(7) . .
C34 C25 C26 C27 171.6(5) . .
C34 C25 C26 C31 -6.5(7) . .
Cl1 Cl1 C38 Cl2 56(2) 7_556 .
Cl1 Cl1 C38 Cl3 -75.1(19) 7_556 .
O13 N6 O20 N6 -161.0(17) . 2
O13 N6 O20 O21 150(3) . 2
O13 N6 O21 N6 152.1(14) . 2
O13 N6 O21 O20 67(3) . 2
O13 N6 O21 O21 -159(3) . 2
N6 N6 O20 O21 -49(2) 2 2
N6 N6 O21 O20 -85(3) 2 2
N6 N6 O21 O21 49(2) 2 2
O20 N6 O20 N6 -6(2) 2 2
O20 N6 O20 O21 -54(4) 2 2
O20 N6 O21 N6 -30(2) . 2
O20 N6 O21 N6 85(3) 2 2
O20 N6 O21 O20 -115(3) . 2
O20 N6 O21 O21 134(3) 2 2
O20 N6 O21 O21 18.7(17) . 2
O21 N6 O20 N6 21.6(17) . 2
O21 N6 O20 N6 49(2) 2 2
O21 N6 O20 O21 -27(3) . 2
O21 N6 O21 N6 -49(2) 2 2
O21 N6 O21 O20 -134(3) 2 2
